data_9002382
loop_
_publ_author_name
'Xu, H.'
'Heaney, P. J.'
'Beall, G. H.'

_publ_section_title
;Phase transitions induced by solid solution in stuffed derivatives of quartz:
 A powder synchrotron XRD study of the LiAlSiO4-SiO2 join Sample: x=.69,
 Li.31Al.31Si1.69O4, alpha quartz structure
;
_journal_name_full 'American Mineralogist'
_journal_page_first 971
_journal_page_last 979
_journal_volume 85
_journal_year 2000
_chemical_formula_structural Li.31Al.31Si1.69O4
_chemical_formula_sum 'Al0.155 Li0.155 O2 Si0.845'
_space_group_IT_number 154
_symmetry_space_group_name_Hall 'P 32 2"'
_symmetry_space_group_name_H-M 'P 32 2 1'
_cell_angle_alpha 90
_cell_angle_beta 90
_cell_angle_gamma 120
_cell_length_a 5.0865
_cell_length_b 5.0865
_cell_length_c 5.4451
_cell_formula_units_Z 3
_cell_volume 122.004
_database_code_amcsd 0002466
_exptl_crystal_density_diffrn 2.490
_cod_original_formula_sum 'Li.155 (Si.845 Al.155) O2'
_cod_database_code 9002382
_amcsd_formula_title Li.31Al.31Si1.69O4

loop_
_space_group_symop_operation_xyz
x,y,z
y,x,-z
-y,x-y,2/3+z
-x,-x+y,2/3-z
-x+y,-x,1/3+z
x-y,-y,1/3-z

loop_
_atom_site_label
_atom_site_fract_x
_atom_site_fract_y
_atom_site_fract_z
_atom_site_occupancy
_atom_site_U_iso_or_equiv
Li 0.00000 0.00000 0.00000 0.15500 0.06300
Si 0.50980 0.00000 0.66667 0.84500 0.01320
Al 0.50980 0.00000 0.66667 0.15500 0.01320
O 0.58830 0.76410 0.81100 1.00000 0.02180

loop_
_cod_related_entry_id
_cod_related_entry_database
_cod_related_entry_code
1 AMCSD 0002466
